data_7245125
loop_
_publ_author_name
'Zhang, Lu'
'Dong, Wen-Shuai'
'Lu, Zu-Jia'
'Wang, Tingwei'
'Zhang, Chao'
'Zhou, Zun-ning'
'Zhang, Jianguo'

_publ_section_title
;
 Synthesis and Characterization of Thermally Stable Energetic Complexes
 with 3,5-diaminopyrazolone-4-oxime as Nitrogen-Rich Ligand
;
_journal_name_full CrystEngComm
_journal_paper_doi 10.1039/D2CE00715K
_journal_year 2022
_chemical_formula_sum 'C3 H9 N5 O3'
_chemical_formula_weight 163.15
_space_group_IT_number 14
_space_group_name_Hall '-P 2ybc'
_space_group_name_H-M_alt 'P 1 21/c 1'
_symmetry_cell_setting monoclinic
_symmetry_space_group_name_H-M 'P 1 21/c 1'
_atom_sites_solution_hydrogens geom
_atom_sites_solution_primary direct
_atom_sites_solution_secondary difmap
_audit_creation_method SHELXL-97
_audit_update_record
;
2022-03-18 deposited with the CCDC.	2022-06-27 downloaded from the CCDC.
;
_cell_angle_alpha 90.00
_cell_angle_beta 93.914(2)
_cell_angle_gamma 90.00
_cell_formula_units_Z 4
_cell_length_a 6.2790(6)
_cell_length_b 6.6441(7)
_cell_length_c 17.6502(15)
_cell_measurement_reflns_used 1118
_cell_measurement_temperature 293(2)
_cell_measurement_theta_max 24.037
_cell_measurement_theta_min 2.316
_cell_volume 734.62(12)
_computing_cell_refinement 'Bruker SMART'
_computing_data_collection 'Bruker SMART'
_computing_data_reduction 'Bruker SAINT'
_computing_molecular_graphics 'Bruker SHELXTL'
_computing_publication_material 'Bruker SHELXTL'
_computing_structure_refinement 'SHELXL-97 (Sheldrick, 1997)'
_computing_structure_solution 'SHELXS-97 (Sheldrick, 1990)'
_diffrn_ambient_temperature 293(2)
_diffrn_measured_fraction_theta_full 0.999
_diffrn_measured_fraction_theta_max 0.999
_diffrn_measurement_device_type 'CCD area detector'
_diffrn_measurement_method 'phi and omega scans'
_diffrn_radiation_monochromator graphite
_diffrn_radiation_source 'fine-focus sealed tube'
_diffrn_radiation_type MoK\a
_diffrn_radiation_wavelength 0.71073
_diffrn_reflns_av_R_equivalents 0.0952
_diffrn_reflns_av_sigmaI/netI 0.0710
_diffrn_reflns_limit_h_max 7
_diffrn_reflns_limit_h_min -7
_diffrn_reflns_limit_k_max 7
_diffrn_reflns_limit_k_min -7
_diffrn_reflns_limit_l_max 16
_diffrn_reflns_limit_l_min -20
_diffrn_reflns_number 3512
_diffrn_reflns_theta_full 25.02
_diffrn_reflns_theta_max 25.02
_diffrn_reflns_theta_min 2.31
_exptl_absorpt_coefficient_mu 0.128
_exptl_absorpt_correction_T_max 0.9835
_exptl_absorpt_correction_T_min 0.9505
_exptl_absorpt_correction_type multi-scan
_exptl_absorpt_process_details sadabs
_exptl_crystal_density_diffrn 1.475
_exptl_crystal_density_meas 0
_exptl_crystal_density_method 'not measured'
_exptl_crystal_F_000 344
_exptl_crystal_size_max 0.40
_exptl_crystal_size_mid 0.21
_exptl_crystal_size_min 0.13
_refine_diff_density_max 0.357
_refine_diff_density_min -0.347
_refine_diff_density_rms 0.072
_refine_ls_extinction_method none
_refine_ls_goodness_of_fit_ref 1.054
_refine_ls_hydrogen_treatment mixed
_refine_ls_matrix_type full
_refine_ls_number_parameters 100
_refine_ls_number_reflns 1295
_refine_ls_number_restraints 0
_refine_ls_restrained_S_all 1.054
_refine_ls_R_factor_all 0.1136
_refine_ls_R_factor_gt 0.0717
_refine_ls_shift/su_max 0.000
_refine_ls_shift/su_mean 0.000
_refine_ls_structure_factor_coef Fsqd
_refine_ls_weighting_details 'calc w=1/[\s^2^(Fo^2^)+(0.1469P)^2^+0.0000P] where P=(Fo^2^+2Fc^2^)/3'
_refine_ls_weighting_scheme calc
_refine_ls_wR_factor_gt 0.2029
_refine_ls_wR_factor_ref 0.2372
_reflns_number_gt 839
_reflns_number_total 1295
_reflns_threshold_expression >2sigma(I)
_cod_data_source_file d2ce00715k2.cif
_cod_data_source_block 201026h
_cod_depositor_comments
;
The following automatic conversions were performed:

data item '_symmetry_cell_setting' value 'Monoclinic' was changed to
'monoclinic' in accordance with the
/home/data/users/saulius/crontab/automatic-downloads/rss-feeds/RSC/lib/dictionaries/cif_core.dic
dictionary named 'cif_core.dic' version 2.4.2 last updated on
2011-04-26.

Automatic conversion script
Id: cif_fix_values 7556 2019-12-06 15:28:31Z antanas 
;
_cod_original_sg_symbol_H-M P2(1)/c
_cod_database_code 7245125

loop_
_symmetry_equiv_pos_as_xyz
'x, y, z'
'-x, y+1/2, -z+1/2'
'-x, -y, -z'
'x, -y-1/2, z-1/2'

loop_
_atom_site_label
_atom_site_type_symbol
_atom_site_fract_x
_atom_site_fract_y
_atom_site_fract_z
_atom_site_U_iso_or_equiv
_atom_site_adp_type
_atom_site_occupancy
_atom_site_symmetry_multiplicity
_atom_site_calc_flag
_atom_site_refinement_flags
_atom_site_disorder_assembly
_atom_site_disorder_group
N1 N 0.0364(4) 0.6204(4) 0.29463(14) 0.0438(8) Uani 1 1 d . . .
H1 H 0.0302 0.6231 0.3431 0.053 Uiso 1 1 calc R . .
N2 N -0.1493(4) 0.6154(4) 0.24290(16) 0.0434(8) Uani 1 1 d . . .
N3 N -0.2043(4) 0.6001(5) 0.11011(17) 0.0646(11) Uani 1 1 d . . .
H3A H -0.3407 0.5973 0.1122 0.077 Uiso 1 1 calc R . .
H3B H -0.1492 0.5968 0.0668 0.077 Uiso 1 1 calc R . .
N4 N 0.3021(4) 0.6145(4) 0.12702(14) 0.0473(9) Uani 1 1 d . . .
N5 N 0.4120(4) 0.6270(5) 0.29700(16) 0.0566(10) Uani 1 1 d . . .
H5A H 0.4247 0.6317 0.3458 0.068 Uiso 1 1 calc R . .
H5B H 0.5241 0.6267 0.2716 0.068 Uiso 1 1 calc R . .
O1 O 0.2256(3) 0.6083(4) 0.05584(12) 0.0615(9) Uani 1 1 d . . .
O2 O 0.5080(4) 0.1820(5) 0.03833(13) 0.0707(10) Uani 1 1 d . . .
H2C H 0.5878 0.2540 0.0123 0.085 Uiso 1 1 d R . .
H2D H 0.4966 0.0665 0.0177 0.085 Uiso 0.50 1 d PR A 1
H2A H 0.3854 0.2361 0.0390 0.085 Uiso 0.50 1 d PR B 2
O3 O 0.0583(5) 0.1570(5) 0.05124(16) 0.0897(11) Uani 1 1 d . . .
H3C H -0.0137 0.2290 0.0189 0.108 Uiso 1 1 d R . .
H3D H 0.0227 0.0340 0.0462 0.108 Uiso 0.50 1 d PR C 2
H3E H 0.1901 0.1717 0.0444 0.108 Uiso 0.50 1 d PR D 1
C1 C -0.0757(4) 0.6099(5) 0.17526(18) 0.0423(9) Uani 1 1 d . . .
C2 C 0.1606(4) 0.6125(5) 0.17927(17) 0.0393(9) Uani 1 1 d . . .
C3 C 0.2192(5) 0.6205(5) 0.26088(17) 0.0409(9) Uani 1 1 d . . .

loop_
_atom_site_aniso_label
_atom_site_aniso_U_11
_atom_site_aniso_U_22
_atom_site_aniso_U_33
_atom_site_aniso_U_23
_atom_site_aniso_U_13
_atom_site_aniso_U_12
N1 0.0358(14) 0.074(2) 0.0220(14) -0.0025(11) 0.0016(10) -0.0014(11)
N2 0.0299(13) 0.066(2) 0.0335(15) -0.0013(12) 0.0012(10) -0.0002(11)
N3 0.0319(14) 0.125(3) 0.0360(17) -0.0012(16) -0.0004(11) -0.0004(14)
N4 0.0375(14) 0.073(2) 0.0313(17) 0.0010(12) 0.0031(11) -0.0022(12)
N5 0.0330(14) 0.109(3) 0.0281(16) -0.0040(13) 0.0012(11) -0.0003(13)
O1 0.0475(13) 0.109(3) 0.0276(14) 0.0016(11) 0.0026(10) -0.0046(11)
O2 0.0573(15) 0.113(3) 0.0417(15) 0.0009(13) 0.0018(11) -0.0134(14)
O3 0.080(2) 0.136(3) 0.0542(19) 0.0240(16) 0.0167(15) 0.0156(17)
C1 0.0322(15) 0.063(2) 0.0318(18) -0.0006(14) 0.0008(12) -0.0022(13)
C2 0.0289(15) 0.059(2) 0.0304(17) 0.0024(13) 0.0033(11) 0.0001(12)
C3 0.0313(15) 0.062(2) 0.0293(17) -0.0014(13) 0.0018(12) -0.0002(13)

loop_
_atom_type_symbol
_atom_type_description
_atom_type_scat_dispersion_real
_atom_type_scat_dispersion_imag
_atom_type_scat_source
C C 0.0033 0.0016 'International Tables Vol C Tables 4.2.6.8 and 6.1.1.4'
H H 0.0000 0.0000 'International Tables Vol C Tables 4.2.6.8 and 6.1.1.4'
N N 0.0061 0.0033 'International Tables Vol C Tables 4.2.6.8 and 6.1.1.4'
O O 0.0106 0.0060 'International Tables Vol C Tables 4.2.6.8 and 6.1.1.4'

loop_
_geom_angle_atom_site_label_1
_geom_angle_atom_site_label_2
_geom_angle_atom_site_label_3
_geom_angle
_geom_angle_site_symmetry_1
_geom_angle_site_symmetry_3
_geom_angle_publ_flag
C3 N1 N2 113.9(2) . . ?
C3 N1 H1 123.1 . . ?
N2 N1 H1 123.1 . . ?
C1 N2 N1 105.0(2) . . ?
C1 N3 H3A 120.0 . . ?
C1 N3 H3B 120.0 . . ?
H3A N3 H3B 120.0 . . ?
O1 N4 C2 116.5(2) . . ?
C3 N5 H5A 120.0 . . ?
C3 N5 H5B 120.0 . . ?
H5A N5 H5B 120.0 . . ?
H2C O2 H2D 108.2 . . ?
H2C O2 H2A 109.7 . . ?
H2D O2 H2A 109.7 . . ?
H3C O3 H3D 110.3 . . ?
H3C O3 H3E 108.5 . . ?
H3D O3 H3E 110.3 . . ?
N2 C1 N3 123.1(3) . . ?
N2 C1 C2 111.8(3) . . ?
N3 C1 C2 125.2(3) . . ?
N4 C2 C3 123.4(3) . . ?
N4 C2 C1 133.2(3) . . ?
C3 C2 C1 103.4(2) . . ?
N1 C3 N5 124.8(3) . . ?
N1 C3 C2 105.9(3) . . ?
N5 C3 C2 129.2(3) . . ?

loop_
_geom_bond_atom_site_label_1
_geom_bond_atom_site_label_2
_geom_bond_distance
_geom_bond_site_symmetry_2
_geom_bond_publ_flag
N1 C3 1.329(4) . ?
N1 N2 1.431(3) . ?
N1 H1 0.8600 . ?
N2 C1 1.310(4) . ?
N3 C1 1.361(4) . ?
N3 H3A 0.8600 . ?
N3 H3B 0.8600 . ?
N4 O1 1.315(3) . ?
N4 C2 1.323(4) . ?
N5 C3 1.330(4) . ?
N5 H5A 0.8600 . ?
N5 H5B 0.8600 . ?
O2 H2C 0.8500 . ?
O2 H2D 0.8500 . ?
O2 H2A 0.8500 . ?
O3 H3C 0.8500 . ?
O3 H3D 0.8500 . ?
O3 H3E 0.8500 . ?
C1 C2 1.481(4) . ?
C2 C3 1.463(4) . ?

loop_
_geom_torsion_atom_site_label_1
_geom_torsion_atom_site_label_2
_geom_torsion_atom_site_label_3
_geom_torsion_atom_site_label_4
_geom_torsion
_geom_torsion_site_symmetry_1
_geom_torsion_site_symmetry_2
_geom_torsion_site_symmetry_3
_geom_torsion_site_symmetry_4
_geom_torsion_publ_flag
C3 N1 N2 C1 0.7(3) . . . . ?
N1 N2 C1 N3 178.7(3) . . . . ?
N1 N2 C1 C2 -0.4(3) . . . . ?
O1 N4 C2 C3 -179.4(3) . . . . ?
O1 N4 C2 C1 -1.9(5) . . . . ?
N2 C1 C2 N4 -177.9(3) . . . . ?
N3 C1 C2 N4 3.0(6) . . . . ?
N2 C1 C2 C3 0.0(4) . . . . ?
N3 C1 C2 C3 -179.1(3) . . . . ?
N2 N1 C3 N5 179.2(3) . . . . ?
N2 N1 C3 C2 -0.7(3) . . . . ?
N4 C2 C3 N1 178.6(3) . . . . ?
C1 C2 C3 N1 0.4(3) . . . . ?
N4 C2 C3 N5 -1.3(5) . . . . ?
C1 C2 C3 N5 -179.5(3) . . . . ?
